data_2011235
loop_
_publ_author_name
'Shanmuga Sundara Raj, S.'
'Fun, Hoong-Kun'
'Lu, Zhong-Lin'
'Xiao, Wen'
'Gong, Xiao-Yang'
'Gen, Chang-Ming'

_publ_section_title
;
 <i>p</i>-Methoxybenzaldehyde benzoylhydrazone monohydrate
;
_journal_issue 8
_journal_name_full 'Acta Crystallographica Section C'
_journal_page_first 1013
_journal_page_last 1014
_journal_paper_doi 10.1107/S010827010000799X
_journal_volume 56
_journal_year 2000
_chemical_formula_moiety 'C15 H14 N2 O2, H2 O'
_chemical_formula_sum 'C15 H16 N2 O3'
_chemical_formula_weight 272.30
_chemical_name_systematic
;
p-Methoxybenzaldehyde Benzoylhydrazone Monohydrate
;
_space_group_IT_number 14
_symmetry_cell_setting monoclinic
_symmetry_space_group_name_Hall '-P 2ybc'
_symmetry_space_group_name_H-M 'P 1 21/c 1'
_audit_creation_method SHELXL-97
_cell_angle_alpha 90.00
_cell_angle_beta 116.3890(10)
_cell_angle_gamma 90.00
_cell_formula_units_Z 4
_cell_length_a 11.9398(6)
_cell_length_b 11.8595(6)
_cell_length_c 11.3972(6)
_cell_measurement_reflns_used 3248
_cell_measurement_temperature 293(2)
_cell_measurement_theta_max 29.37
_cell_measurement_theta_min 1.90
_cell_volume 1445.68(13)
_computing_cell_refinement 'SAINT (Siemens, 1996)'
_computing_data_collection 'SMART (Siemens, 1996)'
_computing_data_reduction SAINT
_computing_molecular_graphics SHELXTL
_computing_publication_material
;
SHELXTL, PARST (Nardelli, 1995) and PLATON (Spek, 1990)
;
_computing_structure_refinement SHELXTL
_computing_structure_solution 'SHELXTL (Sheldrick, 1997)'
_diffrn_ambient_temperature 293(2)
_diffrn_detector_area_resol_mean 8.33
_diffrn_measured_fraction_theta_full .998
_diffrn_measured_fraction_theta_max .998
_diffrn_measurement_device_type
;
Siemens SMART CCD area detector diffractometer
;
_diffrn_measurement_method '\w scans'
_diffrn_radiation_monochromator graphite
_diffrn_radiation_source 'fine-focus sealed tube'
_diffrn_radiation_type MoK\a
_diffrn_radiation_wavelength .71073
_diffrn_reflns_av_R_equivalents .0670
_diffrn_reflns_av_sigmaI/netI .0863
_diffrn_reflns_limit_h_max 14
_diffrn_reflns_limit_h_min -16
_diffrn_reflns_limit_k_max 16
_diffrn_reflns_limit_k_min -12
_diffrn_reflns_limit_l_max 15
_diffrn_reflns_limit_l_min -14
_diffrn_reflns_number 10036
_diffrn_reflns_theta_full 26.00
_diffrn_reflns_theta_max 29.34
_diffrn_reflns_theta_min 1.90
_exptl_absorpt_coefficient_mu .088
_exptl_absorpt_correction_type none
_exptl_crystal_colour colourless
_exptl_crystal_density_diffrn 1.251
_exptl_crystal_density_method 'not measured'
_exptl_crystal_description slab
_exptl_crystal_F_000 576
_exptl_crystal_size_max .40
_exptl_crystal_size_mid .24
_exptl_crystal_size_min .16
_refine_diff_density_max .225
_refine_diff_density_min -.211
_refine_ls_extinction_coef .013(3)
_refine_ls_extinction_method 'SHELXTL (Sheldrick, 1997)'
_refine_ls_goodness_of_fit_ref .925
_refine_ls_hydrogen_treatment mixed
_refine_ls_matrix_type full
_refine_ls_number_parameters 190
_refine_ls_number_reflns 2833
_refine_ls_number_restraints 2
_refine_ls_restrained_S_all .925
_refine_ls_R_factor_all .0992
_refine_ls_R_factor_gt .0529
_refine_ls_shift/su_max <0.001
_refine_ls_shift/su_mean .000
_refine_ls_structure_factor_coef Fsqd
_refine_ls_weighting_details 'calc w = 1/[\s^2^(Fo^2^)+(0.0764P)^2^] where P=(Fo^2^+2Fc^2^)/3'
_refine_ls_weighting_scheme calc
_refine_ls_wR_factor_ref .1198
_reflns_number_gt 1704
_reflns_number_total 3650
_reflns_threshold_expression 'I > 2\s(I)'
_cod_data_source_file na1476.cif
_cod_data_source_block I
_cod_depositor_comments
;
The following automatic conversions were performed:
'_symmetry_cell_setting' value 'Monoclinic' changed to 'monoclinic'
according to '/home/saulius/struct/CIF-dictionaries/cif_core.dic'
dictionary named 'cif_core.dic' version 2.4.1 from 2010-06-29.

Automatic conversion script
Id: cif_fix_enum 1527 2010-12-29 10:47:43Z saulius 

The following automatic conversions were performed:

'_symmetry_cell_setting' value 'Monoclinic' changed to 'monoclinic'
according to /home/saulius/struct/CIF-dictionaries/cif_core.dic
dictionary named 'cif_core.dic' version 2.4.1 from 2010-06-29.

Automatic conversion script
Id: cif_fix_values 1715 2011-07-08 13:25:40Z adriana 
;
_cod_original_sg_symbol_H-M 'P 21/c'
_cod_database_code 2011235
_cod_database_fobs_code 2011235

loop_
_symmetry_equiv_pos_as_xyz
x,y,z
-x,1/2+y,1/2-z
-x,-y,-z
x,1/2-y,1/2+z

loop_
_atom_site_label
_atom_site_fract_x
_atom_site_fract_y
_atom_site_fract_z
_atom_site_U_iso_or_equiv
_atom_site_adp_type
_atom_site_calc_flag
_atom_site_refinement_flags
_atom_site_occupancy
_atom_site_disorder_assembly
_atom_site_disorder_group
_atom_site_type_symbol
O1 1.14877(15) .41833(15) .62626(15) .0673(5) Uani d . 1 . . O
O2 .48621(14) .11530(13) .60664(14) .0546(5) Uani d . 1 . . O
N1 .68145(16) .25838(15) .71384(16) .0444(5) Uani d . 1 . . N
N2 .59483(15) .24386(15) .76335(16) .0440(5) Uani d . 1 . . N
H2 .6013 .2817 .8305 .053 Uiso calc R 1 . . H
C1 1.2651(2) .4674(3) .7165(3) .0843(9) Uani d . 1 . . C
H1A 1.3180 .4775 .6739 .127 Uiso calc R 1 . . H
H1B 1.3056 .4184 .7906 .127 Uiso calc R 1 . . H
H1C 1.2497 .5392 .7455 .127 Uiso calc R 1 . . H
C2 1.0620(2) .39819(19) .6718(2) .0489(6) Uani d . 1 . . C
C3 .9541(2) .3440(2) .5833(2) .0590(7) Uani d . 1 . . C
H3 .9448 .3258 .5001 .071 Uiso calc R 1 . . H
C4 .8610(2) .3174(2) .6188(2) .0541(6) Uani d . 1 . . C
H4 .7895 .2804 .5594 .065 Uiso calc R 1 . . H
C5 .87257(19) .34513(18) .74243(19) .0425(5) Uani d . 1 . . C
C6 .9807(2) .39945(19) .8279(2) .0524(6) Uani d . 1 . . C
H6 .9899 .4189 .9107 .063 Uiso calc R 1 . . H
C7 1.0761(2) .4260(2) .7946(2) .0544(6) Uani d . 1 . . C
H7 1.1482 .4619 .8542 .065 Uiso calc R 1 . . H
C8 .77408(19) .32161(18) .7817(2) .0454(5) Uani d . 1 . . C
H8 .7791 .3536 .8584 .054 Uiso calc R 1 . . H
C9 .50076(19) .16983(18) .7048(2) .0418(5) Uani d . 1 . . C
C10 .4136(2) .15748(17) .7660(2) .0436(5) Uani d . 1 . . C
C11 .2865(2) .1510(2) .6843(2) .0574(6) Uani d . 1 . . C
H11 .2570 .1557 .5940 .069 Uiso calc R 1 . . H
C12 .2038(3) .1375(2) .7380(3) .0721(8) Uani d . 1 . . C
H12 .1183 .1351 .6836 .087 Uiso calc R 1 . . H
C13 .2470(3) .1277(2) .8707(3) .0786(9) Uani d . 1 . . C
H13 .1909 .1180 .9061 .094 Uiso calc R 1 . . H
C14 .3720(3) .1324(2) .9509(3) .0830(9) Uani d . 1 . . C
H14 .4012 .1248 1.0410 .100 Uiso calc R 1 . . H
C15 .4561(2) .1483(2) .8985(2) .0637(7) Uani d . 1 . . C
H15 .5414 .1527 .9537 .076 Uiso calc R 1 . . H
O1W .62976(17) .09820(14) .46274(16) .0563(5) Uani d D 1 . . O
H1W .608(3) .120(2) .525(2) .093(10) Uiso d D 1 . . H
H2W .590(3) .034(2) .430(3) .151(16) Uiso d D 1 . . H

loop_
_atom_site_aniso_label
_atom_site_aniso_U_11
_atom_site_aniso_U_22
_atom_site_aniso_U_33
_atom_site_aniso_U_12
_atom_site_aniso_U_13
_atom_site_aniso_U_23
O1 .0623(10) .0798(12) .0741(12) -.0249(9) .0431(9) -.0175(10)
O2 .0630(10) .0546(9) .0576(10) -.0128(8) .0370(8) -.0159(8)
N1 .0451(10) .0466(11) .0492(11) -.0019(9) .0279(9) -.0016(9)
N2 .0463(10) .0489(11) .0450(10) -.0055(9) .0277(8) -.0062(9)
C1 .0660(17) .094(2) .112(2) -.0388(16) .0571(17) -.0394(18)
C2 .0467(13) .0501(13) .0559(14) -.0083(11) .0281(11) -.0050(11)
C3 .0578(14) .0761(17) .0492(14) -.0159(13) .0294(12) -.0146(12)
C4 .0459(13) .0664(16) .0482(14) -.0133(12) .0194(11) -.0121(12)
C5 .0404(12) .0444(12) .0439(12) -.0027(10) .0199(10) -.0020(10)
C6 .0545(14) .0602(15) .0441(13) -.0065(12) .0235(11) -.0088(11)
C7 .0456(13) .0617(15) .0539(14) -.0126(11) .0204(11) -.0118(12)
C8 .0484(13) .0469(12) .0445(12) -.0032(11) .0240(10) -.0030(10)
C9 .0448(12) .0410(12) .0433(12) .0019(10) .0229(10) .0001(10)
C10 .0499(13) .0395(12) .0475(13) -.0045(10) .0273(11) -.0048(10)
C11 .0534(14) .0599(15) .0622(15) -.0020(12) .0287(12) .0006(12)
C12 .0546(15) .0656(18) .106(2) -.0037(13) .0442(16) -.0031(16)
C13 .091(2) .0673(18) .115(3) -.0282(16) .080(2) -.0243(17)
C14 .112(2) .094(2) .0644(17) -.0472(19) .0585(18) -.0202(16)
C15 .0684(16) .0753(17) .0534(15) -.0253(14) .0323(13) -.0064(13)
O1W .0772(12) .0511(10) .0555(10) -.0067(9) .0430(9) -.0023(8)

loop_
_atom_type_symbol
_atom_type_description
_atom_type_scat_dispersion_real
_atom_type_scat_dispersion_imag
_atom_type_scat_source
C C .0033 .0016 'International Tables Vol C Tables 4.2.6.8 and 6.1.1.4'
H H .0000 .0000 'International Tables Vol C Tables 4.2.6.8 and 6.1.1.4'
N N .0061 .0033 'International Tables Vol C Tables 4.2.6.8 and 6.1.1.4'
O O .0106 .0060 'International Tables Vol C Tables 4.2.6.8 and 6.1.1.4'

loop_
_geom_angle_atom_site_label_1
_geom_angle_atom_site_label_2
_geom_angle_atom_site_label_3
_geom_angle
_geom_angle_publ_flag
C2 O1 C1 117.0(2) ?
C8 N1 N2 115.3(2) y
C9 N2 N1 119.1(2) y
C9 N2 H2 120.4 ?
N1 N2 H2 120.4 ?
O1 C1 H1A 109.5 ?
O1 C1 H1B 109.5 ?
H1A C1 H1B 109.5 ?
O1 C1 H1C 109.5 ?
H1A C1 H1C 109.5 ?
H1B C1 H1C 109.5 ?
O1 C2 C7 125.0(2) ?
O1 C2 C3 114.72(19) ?
C7 C2 C3 120.3(2) ?
C4 C3 C2 120.1(2) ?
C4 C3 H3 120.0 ?
C2 C3 H3 120.0 ?
C3 C4 C5 120.8(2) ?
C3 C4 H4 119.6 ?
C5 C4 H4 119.6 ?
C6 C5 C4 117.64(19) ?
C6 C5 C8 120.03(19) ?
C4 C5 C8 122.31(19) ?
C5 C6 C7 122.4(2) ?
C5 C6 H6 118.8 ?
C7 C6 H6 118.8 ?
C2 C7 C6 118.7(2) ?
C2 C7 H7 120.6 ?
C6 C7 H7 120.6 ?
N1 C8 C5 121.75(19) ?
N1 C8 H8 119.1 ?
C5 C8 H8 119.1 ?
O2 C9 N2 122.7(2) y
O2 C9 C10 121.6(2) y
N2 C9 C10 115.7(2) y
C15 C10 C11 119.7(2) ?
C15 C10 C9 122.0(2) ?
C11 C10 C9 118.30(19) ?
C12 C11 C10 119.6(2) ?
C12 C11 H11 120.2 ?
C10 C11 H11 120.2 ?
C13 C12 C11 120.4(3) ?
C13 C12 H12 119.8 ?
C11 C12 H12 119.8 ?
C14 C13 C12 120.0(2) ?
C14 C13 H13 120.0 ?
C12 C13 H13 120.0 ?
C13 C14 C15 120.2(3) ?
C13 C14 H14 119.9 ?
C15 C14 H14 119.9 ?
C10 C15 C14 120.0(2) ?
C10 C15 H15 120.0 ?
C14 C15 H15 120.0 ?
H1W O1W H2W 107(3) ?

loop_
_geom_bond_atom_site_label_1
_geom_bond_atom_site_label_2
_geom_bond_site_symmetry_2
_geom_bond_distance
_geom_bond_publ_flag
O1 C2 . 1.371(2) y
O1 C1 . 1.434(3) y
O2 C9 . 1.236(2) y
N1 C8 . 1.274(3) y
N1 N2 . 1.392(2) y
N2 C9 . 1.346(3) y
N2 H2 . .8600 ?
C1 H1A . .9600 ?
C1 H1B . .9600 ?
C1 H1C . .9600 ?
C2 C7 . 1.373(3) ?
C2 C3 . 1.391(3) ?
C3 C4 . 1.378(3) ?
C3 H3 . .9300 ?
C4 C5 . 1.393(3) ?
C4 H4 . .9300 ?
C5 C6 . 1.383(3) ?
C5 C8 . 1.459(3) y
C6 C7 . 1.387(3) ?
C6 H6 . .9300 ?
C7 H7 . .9300 ?
C8 H8 . .9300 ?
C9 C10 . 1.495(3) ?
C10 C15 . 1.368(3) y
C10 C11 . 1.386(3) ?
C11 C12 . 1.383(3) ?
C11 H11 . .9300 ?
C12 C13 . 1.369(4) ?
C12 H12 . .9300 ?
C13 C14 . 1.361(4) ?
C13 H13 . .9300 ?
C14 C15 . 1.391(3) ?
C14 H14 . .9300 ?
C15 H15 . .9300 ?
O1W H1W . .895(17) ?
O1W H2W . .890(19) ?

loop_
_geom_hbond_atom_site_label_D
_geom_hbond_atom_site_label_H
_geom_hbond_atom_site_label_A
_geom_hbond_site_symmetry_A
_geom_hbond_distance_DH
_geom_hbond_distance_HA
_geom_hbond_distance_DA
_geom_hbond_angle_DHA
_geom_hbond_publ_flag
O1W H1W N1 1_555 .90(3) 2.53(2) 3.257(2) 138(3) yes
O1W H1W O2 1_555 .90(3) 2.05(4) 2.858(3) 150(3) yes
N2 H2 O1W 4_555 .86 1.99 2.829(2) 165 yes
O1W H2W O2 3_656 .89(3) 1.95(3) 2.825(2) 169(3) yes

loop_
_geom_torsion_atom_site_label_1
_geom_torsion_atom_site_label_2
_geom_torsion_atom_site_label_3
_geom_torsion_atom_site_label_4
_geom_torsion
_geom_torsion_publ_flag
C8 N1 N2 C9 -173.6(2) y
C1 O1 C2 C7 3.0(3) ?
C1 O1 C2 C3 -176.1(2) ?
O1 C2 C3 C4 178.8(2) ?
C7 C2 C3 C4 -.4(4) ?
C2 C3 C4 C5 .7(4) ?
C3 C4 C5 C6 -.4(3) ?
C3 C4 C5 C8 177.9(2) ?
C4 C5 C6 C7 -.3(3) ?
C8 C5 C6 C7 -178.6(2) ?
O1 C2 C7 C6 -179.4(2) ?
C3 C2 C7 C6 -.3(4) ?
C5 C6 C7 C2 .6(4) ?
N2 N1 C8 C5 -179.9(2) y
C6 C5 C8 N1 -170.0(2) ?
C4 C5 C8 N1 11.7(3) ?
N1 N2 C9 O2 -1.5(3) ?
N1 N2 C9 C10 178.7(2) y
O2 C9 C10 C15 135.4(2) ?
N2 C9 C10 C15 -44.7(3) ?
O2 C9 C10 C11 -42.1(3) ?
N2 C9 C10 C11 137.8(2) ?
C15 C10 C11 C12 1.3(3) ?
C9 C10 C11 C12 178.8(2) ?
C10 C11 C12 C13 -1.6(4) ?
C11 C12 C13 C14 .6(4) ?
C12 C13 C14 C15 .7(4) ?
C11 C10 C15 C14 .1(4) ?
C9 C10 C15 C14 -177.4(2) ?
C13 C14 C15 C10 -1.1(4) ?

loop_
_cod_related_entry_id
_cod_related_entry_database
_cod_related_entry_code
1 ChemSpider 30652299
